data_7114216
loop_
_publ_author_name
'Nakano, Hiroto'
'Okuyama, Yuko'
'Suzuki, Yuichiro'
'Fujita, Reiko'
'Kabuto, Chizuko'

_publ_section_title
;
 A novel and efficient chiral palladium--phosphinooxazolidine catalyst for
 the enantioselective Diels--Alder reactionElectronic supplementary
 information (ESI) available: experimental details. See
 http://www.rsc.org/suppdata/cc/b2/b201625g/
;
_journal_issue 10
_journal_name_full 'Chemical Communications'
_journal_page_first 1146
_journal_paper_doi 10.1039/b201625g
_journal_year 2002
_chemical_formula_moiety 'C36 H33 N O P '
_chemical_formula_sum 'C36 H33 N O P'
_chemical_formula_weight 526.64
_space_group_IT_number 19
_symmetry_cell_setting orthorhombic
_symmetry_Int_Tables_number 19
_symmetry_space_group_name_Hall 'P 2ac 2ab'
_symmetry_space_group_name_H-M 'P 21 21 21'
_cell_angle_alpha 90
_cell_angle_beta 90
_cell_angle_gamma 90
_cell_formula_units_Z 4
_cell_length_a 9.472(7)
_cell_length_b 17.00(1)
_cell_length_c 18.07(2)
_cell_measurement_reflns_used 4703
_cell_measurement_temperature 150.2
_cell_measurement_theta_max 27.5
_cell_measurement_theta_min 3.1
_cell_volume 2910(4)
_computing_cell_refinement CRYSTALCLEAR
_computing_data_collection CRYSTALCLEAR
_computing_data_reduction 'teXsan Ver. 1.11'
_computing_publication_material 'teXsan Ver. 1.11'
_computing_structure_refinement 'teXsan Ver. 1.10'
_computing_structure_solution SIR92
_diffrn_measured_fraction_theta_full 1.6746
_diffrn_measured_fraction_theta_max 1.6746
_diffrn_measurement_device_type 'Rigaku/MSC Mercury CCD'
_diffrn_measurement_method \w
_diffrn_radiation_type 'Mo K\a'
_diffrn_radiation_wavelength 0.7107
_diffrn_reflns_av_R_equivalents 0.083
_diffrn_reflns_limit_h_max 11
_diffrn_reflns_limit_h_min -11
_diffrn_reflns_limit_k_max 22
_diffrn_reflns_limit_k_min -22
_diffrn_reflns_limit_l_max 23
_diffrn_reflns_limit_l_min -23
_diffrn_reflns_number 13560
_diffrn_reflns_theta_full 27.47
_diffrn_reflns_theta_max 27.47
_exptl_absorpt_coefficient_mu 0.123
_exptl_absorpt_correction_T_max 0.998
_exptl_absorpt_correction_T_min 0.819
_exptl_absorpt_correction_type multi-scan
_exptl_absorpt_process_details '(Jacobson, 1998)'
_exptl_crystal_colour Colorless
_exptl_crystal_density_diffrn 1.203
_exptl_crystal_density_method 'not measured'
_exptl_crystal_description Prism
_exptl_crystal_size_max 0.150
_exptl_crystal_size_mid 0.070
_exptl_crystal_size_min 0.020
_refine_diff_density_max 0.37
_refine_diff_density_min -0.37
_refine_ls_extinction_method none
_refine_ls_goodness_of_fit_ref 2.810
_refine_ls_hydrogen_treatment noref
_refine_ls_number_parameters 158
_refine_ls_number_reflns 1113
_refine_ls_R_factor_gt 0.1044
_refine_ls_shift/su_max 0.0009
_refine_ls_structure_factor_coef F
_refine_ls_weighting_scheme unit
_refine_ls_wR_factor_ref 0.1227
_reflns_number_gt 1113
_reflns_number_total 6280
_reflns_threshold_expression F^2^>3.0\s(F^2^)
_cod_data_source_file b201625g.txt
_cod_data_source_block '_nakano-ligand1'
_cod_original_cell_volume 2908(4)
_cod_original_sg_symbol_H-M 'P 21 21 21   '
_cod_original_formula_sum 'C36 H33 N O P '
_cod_database_code 7114216

loop_
_symmetry_equiv_pos_as_xyz
x,y,z
1/2-x,-y,1/2+z
1/2+x,1/2-y,-z
-x,1/2+y,1/2-z

loop_
_atom_site_label
_atom_site_type_symbol
_atom_site_fract_x
_atom_site_fract_y
_atom_site_fract_z
_atom_site_U_iso_or_equiv
_atom_site_adp_type
_atom_site_occupancy
_atom_site_calc_flag
P(1) P -0.4469(5) -0.1597(3) -0.3998(3) 0.042(1) Uiso 1.00 d
O(1) O -0.572(1) -0.2317(6) -0.2117(6) 0.054(3) Uiso 1.00 d
N(1) N -0.345(1) -0.2800(7) -0.1918(6) 0.029(3) Uiso 1.00 d
C(1) C -0.439(2) -0.2428(10) -0.2474(10) 0.053(5) Uiso 1.00 d
C(2) C -0.206(2) -0.253(1) -0.200(1) 0.084(7) Uiso 1.00 d
C(3) C -0.188(2) -0.174(1) -0.160(1) 0.087(7) Uiso 1.00 d
C(4) C -0.325(2) -0.161(1) -0.1226(9) 0.055(5) Uiso 1.00 d
C(5) C -0.393(1) -0.2420(8) -0.1238(9) 0.034(4) Uiso 1.00 d
C(6) C -0.553(2) -0.2424(10) -0.1335(9) 0.051(5) Uiso 1.00 d
C(7) C -0.620(2) -0.3196(9) -0.1123(9) 0.047(5) Uiso 1.00 d
C(8) C -0.589(1) -0.3661(8) -0.0532(8) 0.027(4) Uiso 1.00 d
C(9) C -0.652(2) -0.435(1) -0.037(1) 0.060(6) Uiso 1.00 d
C(10) C -0.760(2) -0.460(1) -0.078(1) 0.063(6) Uiso 1.00 d
C(11) C -0.808(2) -0.418(1) -0.137(1) 0.076(7) Uiso 1.00 d
C(12) C -0.742(2) -0.348(1) -0.154(1) 0.073(6) Uiso 1.00 d
C(13) C -0.631(2) -0.176(1) -0.093(1) 0.059(5) Uiso 1.00 d
C(14) C -0.603(2) -0.162(1) -0.0175(10) 0.059(5) Uiso 1.00 d
C(15) C -0.675(2) -0.100(1) 0.017(1) 0.081(7) Uiso 1.00 d
C(16) C -0.774(2) -0.0566(10) -0.0170(10) 0.047(5) Uiso 1.00 d
C(17) C -0.800(2) -0.071(1) -0.092(1) 0.062(6) Uiso 1.00 d
C(18) C -0.732(2) -0.132(1) -0.1270(9) 0.047(5) Uiso 1.00 d
C(19) C -0.460(2) -0.2984(9) -0.3171(8) 0.034(4) Uiso 1.00 d
C(20) C -0.470(2) -0.380(1) -0.3045(10) 0.059(6) Uiso 1.00 d
C(21) C -0.472(2) -0.4280(10) -0.3677(10) 0.053(5) Uiso 1.00 d
C(22) C -0.478(1) -0.4003(8) -0.4361(8) 0.028(4) Uiso 1.00 d
C(23) C -0.471(2) -0.3180(10) -0.4467(10) 0.060(6) Uiso 1.00 d
C(24) C -0.467(2) -0.2679(8) -0.3877(9) 0.033(4) Uiso 1.00 d
C(25) C -0.622(1) -0.1265(9) -0.3653(8) 0.024(4) Uiso 1.00 d
C(26) C -0.743(2) -0.1678(9) -0.3626(8) 0.039(4) Uiso 1.00 d
C(27) C -0.867(2) -0.141(1) -0.3348(9) 0.050(5) Uiso 1.00 d
C(28) C -0.865(2) -0.061(1) -0.3102(9) 0.047(5) Uiso 1.00 d
C(29) C -0.751(2) -0.013(1) -0.313(1) 0.072(6) Uiso 1.00 d
C(30) C -0.625(2) -0.046(1) -0.340(1) 0.059(5) Uiso 1.00 d
C(31) C -0.466(2) -0.1471(9) -0.5041(8) 0.040(4) Uiso 1.00 d
C(32) C -0.594(2) -0.152(1) -0.5374(10) 0.055(5) Uiso 1.00 d
C(33) C -0.600(2) -0.1396(9) -0.6157(9) 0.045(5) Uiso 1.00 d
C(34) C -0.476(2) -0.1274(8) -0.6548(8) 0.032(4) Uiso 1.00 d
C(35) C -0.357(2) -0.124(1) -0.618(1) 0.063(6) Uiso 1.00 d
C(36) C -0.343(1) -0.1351(8) -0.5419(9) 0.030(4) Uiso 1.00 d
H(1) H -0.4148 -0.1918 -0.2624 0.0783 Uiso 1.00 calc
H(2) H -0.1738 -0.2519 -0.2519 0.0952 Uiso 1.00 calc
H(3) H -0.1357 -0.2903 -0.1766 0.0952 Uiso 1.00 calc
H(4) H -0.1715 -0.1288 -0.2009 0.1031 Uiso 1.00 calc
H(5) H -0.1054 -0.1662 -0.1307 0.1031 Uiso 1.00 calc
H(6) H -0.3811 -0.1210 -0.1476 0.0812 Uiso 1.00 calc
H(7) H -0.3073 -0.1422 -0.0736 0.0812 Uiso 1.00 calc
H(8) H -0.3638 -0.2727 -0.0826 0.0784 Uiso 1.00 calc
H(9) H -0.5141 -0.3479 -0.0185 0.0640 Uiso 1.00 calc
H(10) H -0.6208 -0.4667 0.0059 0.0859 Uiso 1.00 calc
H(11) H -0.8076 -0.5098 -0.0656 0.1154 Uiso 1.00 calc
H(12) H -0.8894 -0.4310 -0.1703 0.1322 Uiso 1.00 calc
H(13) H -0.7788 -0.3133 -0.1904 0.1095 Uiso 1.00 calc
H(14) H -0.5425 -0.1995 0.0096 0.0993 Uiso 1.00 calc
H(15) H -0.6471 -0.0836 0.0695 0.1009 Uiso 1.00 calc
H(16) H -0.8219 -0.0140 0.0096 0.0590 Uiso 1.00 calc
H(17) H -0.8668 -0.0381 -0.1128 0.0992 Uiso 1.00 calc
H(18) H -0.7556 -0.1398 -0.1792 0.0784 Uiso 1.00 calc
H(19) H -0.4835 -0.3987 -0.2519 0.0698 Uiso 1.00 calc
H(20) H -0.4746 -0.4856 -0.3593 0.0794 Uiso 1.00 calc
H(21) H -0.4762 -0.4363 -0.4792 0.0628 Uiso 1.00 calc
H(22) H -0.4677 -0.2965 -0.4974 0.0818 Uiso 1.00 calc
H(23) H -0.7366 -0.2204 -0.3845 0.0574 Uiso 1.00 calc
H(24) H -0.9465 -0.1721 -0.3345 0.0837 Uiso 1.00 calc
H(25) H -0.9576 -0.0395 -0.2927 0.0789 Uiso 1.00 calc
H(26) H -0.7521 0.0406 -0.2982 0.0898 Uiso 1.00 calc
H(27) H -0.5353 -0.0141 -0.3415 0.0645 Uiso 1.00 calc
H(28) H -0.6800 -0.1611 -0.5057 0.0789 Uiso 1.00 calc
H(29) H -0.6933 -0.1426 -0.6401 0.0845 Uiso 1.00 calc
H(30) H -0.4801 -0.1213 -0.7082 0.0677 Uiso 1.00 calc
H(31) H -0.2675 -0.1132 -0.6447 0.0736 Uiso 1.00 calc
H(32) H -0.2494 -0.1369 -0.5165 0.0538 Uiso 1.00 calc
H(33) H -0.3227 -0.1411 -0.3742 0.0292 Uiso 1.00 calc

loop_
_atom_type_symbol
_atom_type_description
_atom_type_scat_dispersion_real
_atom_type_scat_dispersion_imag
_atom_type_scat_source
C C 0.003 0.002
;International Tables for Crystallography
(1992, Vol. C, Tables 4.2.6.8 and 6.1.1.1)
;
H H 0.000 0.000
;International Tables for Crystallography
(1992, Vol. C, Table 6.1.1.2)
;
N N 0.006 0.003
;International Tables for Crystallography
(1992, Vol. C, Tables 4.2.6.8 and 6.1.1.1)
;
O O 0.011 0.006
;International Tables for Crystallography
(1992, Vol. C, Tables 4.2.6.8 and 6.1.1.1)
;
P P 0.102 0.094
;International Tables for Crystallography
(1992, Vol. C, Tables 4.2.6.8 and 6.1.1.1)
;

loop_
_geom_angle_atom_site_label_1
_geom_angle_atom_site_label_2
_geom_angle_atom_site_label_3
_geom_angle
_geom_angle_publ_flag
C(24) P(1) C(25) 99(1) yes
C(24) P(1) C(31) 102(1) yes
C(25) P(1) C(31) 102(1) yes
C(1) O(1) C(6) 108(2) yes
C(1) N(1) C(2) 110(2) yes
C(1) N(1) C(5) 101(1) yes
C(2) N(1) C(5) 103(2) yes
O(1) C(1) N(1) 106(2) yes
O(1) C(1) C(19) 109(2) yes
N(1) C(1) C(19) 110(2) yes
N(1) C(2) C(3) 110(2) yes
C(2) C(3) C(4) 104(2) yes
C(3) C(4) C(5) 103(2) yes
N(1) C(5) C(4) 106(2) yes
N(1) C(5) C(6) 101(2) yes
C(4) C(5) C(6) 115(2) yes
O(1) C(6) C(5) 103(2) yes
O(1) C(6) C(7) 108(2) yes
O(1) C(6) C(13) 108(2) yes
C(5) C(6) C(7) 113(2) yes
C(5) C(6) C(13) 114(2) yes
C(7) C(6) C(13) 108(2) yes
C(6) C(7) C(8) 128(2) yes
C(6) C(7) C(12) 119(2) yes
C(8) C(7) C(12) 112(2) yes
C(7) C(8) C(9) 125(2) yes
C(8) C(9) C(10) 119(3) yes
C(9) C(10) C(11) 121(3) yes
C(10) C(11) C(12) 118(3) yes
C(7) C(12) C(11) 122(3) yes
C(6) C(13) C(14) 119(2) yes
C(6) C(13) C(18) 121(2) yes
C(14) C(13) C(18) 118(2) yes
C(13) C(14) C(15) 117(3) yes
C(14) C(15) C(16) 123(3) yes
C(15) C(16) C(17) 117(3) yes
C(16) C(17) C(18) 120(2) yes
C(13) C(18) C(17) 122(2) yes
C(1) C(19) C(20) 117(2) yes
C(1) C(19) C(24) 121(2) yes
C(20) C(19) C(24) 121(2) yes
C(19) C(20) C(21) 116(2) yes
C(20) C(21) C(22) 123(2) yes
C(21) C(22) C(23) 118(2) yes
C(22) C(23) C(24) 120(2) yes
P(1) C(24) C(19) 118(1) yes
P(1) C(24) C(23) 121(2) yes
C(19) C(24) C(23) 119(2) yes
P(1) C(25) C(26) 127(2) yes
P(1) C(25) C(30) 114(1) yes
C(26) C(25) C(30) 117(2) yes
C(25) C(26) C(27) 125(2) yes
C(26) C(27) C(28) 115(2) yes
C(27) C(28) C(29) 124(2) yes
C(28) C(29) C(30) 116(2) yes
C(25) C(30) C(29) 120(2) yes
P(1) C(31) C(32) 120(2) yes
P(1) C(31) C(36) 115(2) yes
C(32) C(31) C(36) 123(2) yes
C(31) C(32) C(33) 117(2) yes
C(32) C(33) C(34) 119(2) yes
C(33) C(34) C(35) 118(2) yes
C(34) C(35) C(36) 125(3) yes
C(31) C(36) C(35) 115(2) yes
C(24) P(1) H(33) 107.0 no
C(25) P(1) H(33) 127.7 no
C(31) P(1) H(33) 114.1 no
O(1) C(1) H(1) 103.1 no
N(1) C(1) H(1) 116.2 no
C(19) C(1) H(1) 110.6 no
N(1) C(2) H(2) 113.5 no
N(1) C(2) H(3) 111.5 no
C(3) C(2) H(2) 113.6 no
C(3) C(2) H(3) 105.9 no
H(2) C(2) H(3) 101.7 no
C(2) C(3) H(4) 108.5 no
C(2) C(3) H(5) 119.0 no
C(4) C(3) H(4) 109.2 no
C(4) C(3) H(5) 116.2 no
H(4) C(3) H(5) 99.1 no
C(3) C(4) H(6) 111.9 no
C(3) C(4) H(7) 108.8 no
C(5) C(4) H(6) 113.2 no
C(5) C(4) H(7) 113.1 no
H(6) C(4) H(7) 106.6 no
N(1) C(5) H(8) 109.1 no
C(4) C(5) H(8) 111.3 no
C(6) C(5) H(8) 112.0 no
C(7) C(8) H(9) 117.6 no
C(9) C(8) H(9) 116.7 no
C(8) C(9) H(10) 120.8 no
C(10) C(9) H(10) 119.5 no
C(9) C(10) H(11) 119.8 no
C(11) C(10) H(11) 118.3 no
C(10) C(11) H(12) 127.9 no
C(12) C(11) H(12) 113.9 no
C(7) C(12) H(13) 116.0 no
C(11) C(12) H(13) 121.6 no
C(13) C(14) H(14) 118.9 no
C(15) C(14) H(14) 123.3 no
C(14) C(15) H(15) 119.0 no
C(16) C(15) H(15) 117.4 no
C(15) C(16) H(16) 120.2 no
C(17) C(16) H(16) 121.8 no
C(16) C(17) H(17) 114.0 no
C(18) C(17) H(17) 125.6 no
C(13) C(18) H(18) 120.9 no
C(17) C(18) H(18) 116.9 no
C(19) C(20) H(19) 118.2 no
C(21) C(20) H(19) 125.5 no
C(20) C(21) H(20) 116.7 no
C(22) C(21) H(20) 119.6 no
C(21) C(22) H(21) 121.0 no
C(23) C(22) H(21) 120.2 no
C(22) C(23) H(22) 119.6 no
C(24) C(23) H(22) 119.5 no
C(25) C(26) H(23) 114.0 no
C(27) C(26) H(23) 121.0 no
C(26) C(27) H(24) 120.8 no
C(28) C(27) H(24) 123.7 no
C(27) C(28) H(25) 115.6 no
C(29) C(28) H(25) 119.9 no
C(28) C(29) H(26) 123.6 no
C(30) C(29) H(26) 119.8 no
C(25) C(30) H(27) 119.0 no
C(29) C(30) H(27) 120.2 no
C(31) C(32) H(28) 118.8 no
C(33) C(32) H(28) 123.7 no
C(32) C(33) H(29) 117.7 no
C(34) C(33) H(29) 122.7 no
C(33) C(34) H(30) 119.0 no
C(35) C(34) H(30) 122.3 no
C(34) C(35) H(31) 120.3 no
C(36) C(35) H(31) 114.7 no
C(31) C(36) H(32) 121.5 no
C(35) C(36) H(32) 122.9 no

loop_
_geom_bond_atom_site_label_1
_geom_bond_atom_site_label_2
_geom_bond_distance
_geom_bond_publ_flag
P(1) C(24) 1.86(2) yes
P(1) C(25) 1.86(2) yes
P(1) C(31) 1.91(3) yes
O(1) C(1) 1.42(3) yes
O(1) C(6) 1.43(3) yes
N(1) C(1) 1.48(3) yes
N(1) C(2) 1.41(4) yes
N(1) C(5) 1.46(3) yes
C(1) C(19) 1.59(3) yes
C(2) C(3) 1.53(4) yes
C(3) C(4) 1.48(4) yes
C(4) C(5) 1.52(3) yes
C(5) C(6) 1.53(4) yes
C(6) C(7) 1.50(3) yes
C(6) C(13) 1.54(4) yes
C(7) C(8) 1.36(3) yes
C(7) C(12) 1.46(4) yes
C(8) C(9) 1.34(3) yes
C(9) C(10) 1.33(4) yes
C(10) C(11) 1.36(4) yes
C(11) C(12) 1.38(4) yes
C(13) C(14) 1.41(4) yes
C(13) C(18) 1.37(3) yes
C(14) C(15) 1.41(4) yes
C(15) C(16) 1.34(4) yes
C(16) C(17) 1.39(4) yes
C(17) C(18) 1.36(4) yes
C(19) C(20) 1.41(3) yes
C(19) C(24) 1.38(3) yes
C(20) C(21) 1.40(3) yes
C(21) C(22) 1.32(3) yes
C(22) C(23) 1.41(3) yes
C(23) C(24) 1.36(3) yes
C(25) C(26) 1.35(3) yes
C(25) C(30) 1.44(3) yes
C(26) C(27) 1.36(3) yes
C(27) C(28) 1.43(3) yes
C(28) C(29) 1.36(4) yes
C(29) C(30) 1.41(4) yes
C(31) C(32) 1.36(3) yes
C(31) C(36) 1.37(3) yes
C(32) C(33) 1.43(3) yes
C(33) C(34) 1.39(3) yes
C(34) C(35) 1.30(4) yes
C(35) C(36) 1.40(3) yes
P(1) H(33) 1.303 no
C(1) H(1) 0.936 no
C(2) H(2) 0.986 no
C(2) H(3) 1.014 no
C(3) H(4) 1.082 no
C(3) H(5) 0.954 no
C(4) H(6) 0.978 no
C(4) H(7) 0.957 no
C(5) H(8) 0.949 no
C(8) H(9) 0.998 no
C(9) H(10) 0.990 no
C(10) H(11) 0.990 no
C(11) H(12) 1.005 no
C(12) H(13) 0.956 no
C(14) H(14) 0.984 no
C(15) H(15) 1.023 no
C(16) H(16) 0.980 no
C(17) H(17) 0.932 no
C(18) H(18) 0.978 no
C(20) H(19) 1.010 no
C(21) H(20) 0.992 no
C(22) H(21) 0.990 no
C(23) H(22) 0.985 no
C(26) H(23) 0.979 no
C(27) H(24) 0.924 no
C(28) H(25) 0.995 no
C(29) H(26) 0.947 no
C(30) H(27) 1.013 no
C(32) H(28) 1.007 no
C(33) H(29) 0.991 no
C(34) H(30) 0.971 no
C(35) H(31) 0.988 no
C(36) H(32) 0.997 no
